data_2244128
loop_
_publ_author_name
'Pirimova, Mehribon'
'Torambetov, Batirbay'
'Kadirova, Shakhnoza'
'Ziyaev, Abdukhakim'
'Gonnade, Rajesh G.'
'Ashurov, Jamshid'

_publ_section_title
;
 Synthesis, crystal structure and Hirshfeld surface analysis of a zinc(II)
 coordination polymer of 5-phenyl-1,3,4-oxadiazole-2-thiolate
;
_journal_coeditor_code DJ2049
_journal_issue 8
_journal_name_full 'Acta Crystallographica Section E'
_journal_page_first
;
;
_journal_paper_doi 10.1107/S2056989022006922
_journal_volume 78
_journal_year 2022
_chemical_formula_iupac '[Zn (C8 H5 N2 O S)2]'
_chemical_formula_moiety 'C16 H10 N4 O2 S2 Zn'
_chemical_formula_sum 'C16 H10 N4 O2 S2 Zn'
_chemical_formula_weight 419.79
_chemical_name_systematic
'<i>catena</i>-Poly[zinc(II)-bis(\m~2~-5-phenyl-1,3,4-oxadiazole-2-thiolato)-\k^2^<i>N</i>^3^:<i>S</i>;\k^2^<i>S</i>: <i>N</i>^3^]'
_space_group_crystal_system monoclinic
_space_group_IT_number 15
_space_group_name_Hall '-C 2yc'
_space_group_name_H-M_alt 'C 1 2/c 1'
_atom_sites_solution_hydrogens difmap
_atom_sites_solution_primary direct
_audit_creation_method
;
Olex2 1.5
(compiled 2022.04.07 svn.rca3783a0 for OlexSys, GUI svn.r6498)
;
_cell_angle_alpha 90
_cell_angle_beta 98.3100(10)
_cell_angle_gamma 90
_cell_formula_units_Z 4
_cell_length_a 20.4223(3)
_cell_length_b 11.3260(2)
_cell_length_c 7.40190(10)
_cell_measurement_reflns_used 5128
_cell_measurement_temperature 293(2)
_cell_measurement_theta_max 71.1040
_cell_measurement_theta_min 4.3710
_cell_volume 1694.11(5)
_computing_cell_refinement
;
CrysAlisPro (Rigaku OD, 2020)
;
_computing_data_collection
;
CrysAlisPro (Rigaku OD, 2020)
;
_computing_data_reduction
;
CrysAlisPro (Rigaku OD, 2020)
;
_computing_molecular_graphics
;
<i>OLEX2</i> (Dolomanov <i>et al.</i>,  2009)
;
_computing_publication_material
;
<i>OLEX2</i> (Dolomanov <i>et al.</i>,  2009)
;
_computing_structure_refinement
;
<i>SHELXL2016/6</i> (Sheldrick, 2015b)
;
_computing_structure_solution
;
<i>SHELXT2014/5</i> (Sheldrick, 2015a)
;
_diffrn_ambient_temperature 293(2)
_diffrn_detector 'Hybrid Pixel Array Detector'
_diffrn_detector_area_resol_mean 10.0000
_diffrn_measured_fraction_theta_full 1.000
_diffrn_measured_fraction_theta_max 0.993
_diffrn_measurement_device 'four-circle diffractometer'
_diffrn_measurement_device_type 'XtaLAB Synergy, single source at home/near, HyPix3000'
_diffrn_measurement_method '\w scans'
_diffrn_radiation_monochromator mirror
_diffrn_radiation_probe x-ray
_diffrn_radiation_type 'Cu K\a'
_diffrn_radiation_wavelength 1.54184
_diffrn_reflns_av_R_equivalents 0.0279
_diffrn_reflns_av_unetI/netI 0.0196
_diffrn_reflns_limit_h_max 23
_diffrn_reflns_limit_h_min -25
_diffrn_reflns_limit_k_max 13
_diffrn_reflns_limit_k_min -13
_diffrn_reflns_limit_l_max 8
_diffrn_reflns_limit_l_min -9
_diffrn_reflns_number 7033
_diffrn_reflns_theta_full 67.684
_diffrn_reflns_theta_max 71.475
_diffrn_reflns_theta_min 4.376
_diffrn_source 'micro-focus sealed X-ray tube'
_exptl_absorpt_coefficient_mu 4.480
_exptl_absorpt_correction_T_max 1.00000
_exptl_absorpt_correction_T_min 0.09895
_exptl_absorpt_correction_type multi-scan
_exptl_absorpt_process_details
;
(CrysAlisPro; Rigaku OD, 2020)
;
_exptl_crystal_colour colourless
_exptl_crystal_density_diffrn 1.646
_exptl_crystal_description block
_exptl_crystal_F_000 848
_exptl_crystal_size_max 0.60
_exptl_crystal_size_mid 0.14
_exptl_crystal_size_min 0.08
_refine_diff_density_max 0.260
_refine_diff_density_min -0.334
_refine_ls_extinction_method none
_refine_ls_goodness_of_fit_ref 1.088
_refine_ls_hydrogen_treatment refall
_refine_ls_matrix_type full
_refine_ls_number_parameters 134
_refine_ls_number_reflns 1634
_refine_ls_number_restraints 0
_refine_ls_restrained_S_all 1.088
_refine_ls_R_factor_all 0.0267
_refine_ls_R_factor_gt 0.0256
_refine_ls_shift/su_max 0.001
_refine_ls_shift/su_mean 0.000
_refine_ls_structure_factor_coef Fsqd
_refine_ls_weighting_details 'w=1/[\s^2^(Fo^2^)+(0.0425P)^2^+0.6399P] where P=(Fo^2^+2Fc^2^)/3'
_refine_ls_weighting_scheme calc
_refine_ls_wR_factor_gt 0.0720
_refine_ls_wR_factor_ref 0.0728
_reflns_number_gt 1536
_reflns_number_total 1634
_reflns_threshold_expression 'I > 2\s(I)'
_cod_data_source_file dj2049sup1.cif
_cod_data_source_block I
_cod_database_code 2244128
_shelx_space_group_comment
;
The symmetry employed for this shelxl refinement is uniquely defined
by the following loop, which should always be used as a source of
symmetry information in preference to the above space-group names.
They are only intended as comments.
;

loop_
_space_group_symop_operation_xyz
'x, y, z'
'-x, y, -z+1/2'
'x+1/2, y+1/2, z'
'-x+1/2, y+1/2, -z+1/2'
'-x, -y, -z'
'x, -y, z-1/2'
'-x+1/2, -y+1/2, -z'
'x+1/2, -y+1/2, z-1/2'

loop_
_atom_site_type_symbol
_atom_site_label
_atom_site_fract_x
_atom_site_fract_y
_atom_site_fract_z
_atom_site_U_iso_or_equiv
_atom_site_adp_type
_atom_site_calc_flag
_atom_site_occupancy
_atom_site_disorder_assembly
_atom_site_disorder_group
Zn Zn1 0.500000 0.42861(3) 0.750000 0.03700(13) Uani d 1 . .
S S1 0.52858(2) 0.70338(4) 0.49120(6) 0.04489(15) Uani d 1 . .
O O1 0.64980(6) 0.66497(11) 0.66937(16) 0.0378(3) Uani d 1 . .
N N1 0.57974(7) 0.52907(14) 0.7241(2) 0.0381(3) Uani d 1 . .
N N2 0.64167(7) 0.49941(14) 0.8226(2) 0.0402(3) Uani d 1 . .
C C2 0.68103(8) 0.58151(15) 0.7854(2) 0.0360(4) Uani d 1 . .
C C3 0.75171(8) 0.59280(16) 0.8505(2) 0.0370(4) Uani d 1 . .
C C1 0.58617(8) 0.62555(15) 0.6334(2) 0.0362(4) Uani d 1 . .
C C8 0.78515(9) 0.49670(18) 0.9351(3) 0.0442(4) Uani d 1 . .
C C4 0.78562(10) 0.69688(18) 0.8287(3) 0.0472(4) Uani d 1 . .
C C7 0.85194(10) 0.5044(2) 0.9992(3) 0.0572(5) Uani d 1 . .
C C5 0.85239(11) 0.7043(2) 0.8940(3) 0.0578(5) Uani d 1 . .
C C6 0.88524(10) 0.6091(2) 0.9798(3) 0.0613(6) Uani d 1 . .
H H8 0.7634(11) 0.4299(18) 0.946(3) 0.042(6) Uiso d 1 . .
H H5 0.8723(13) 0.772(3) 0.874(3) 0.068(7) Uiso d 1 . .
H H4 0.7642(12) 0.761(2) 0.771(3) 0.059(7) Uiso d 1 . .
H H7 0.8758(14) 0.443(2) 1.056(4) 0.074(8) Uiso d 1 . .
H H6 0.9339(15) 0.614(3) 1.020(4) 0.088(9) Uiso d 1 . .

loop_
_atom_site_aniso_label
_atom_site_aniso_U_11
_atom_site_aniso_U_22
_atom_site_aniso_U_33
_atom_site_aniso_U_12
_atom_site_aniso_U_13
_atom_site_aniso_U_23
Zn1 0.02217(18) 0.0460(2) 0.0416(2) 0.000 0.00048(13) 0.000
S1 0.0363(3) 0.0440(3) 0.0508(3) 0.00848(17) -0.00577(19) -0.00479(18)
O1 0.0309(6) 0.0384(6) 0.0423(6) -0.0034(5) -0.0009(5) 0.0004(5)
N1 0.0228(7) 0.0461(8) 0.0440(8) -0.0019(6) 0.0001(6) 0.0003(6)
N2 0.0243(7) 0.0483(8) 0.0462(8) -0.0030(6) -0.0012(6) 0.0056(6)
C2 0.0291(8) 0.0410(9) 0.0368(8) -0.0004(6) 0.0010(7) -0.0010(6)
C3 0.0276(8) 0.0468(9) 0.0359(8) -0.0050(7) 0.0019(6) -0.0033(7)
C1 0.0273(8) 0.0418(9) 0.0386(8) 0.0008(7) 0.0013(6) -0.0070(7)
C8 0.0357(9) 0.0498(11) 0.0459(9) -0.0059(8) 0.0012(7) 0.0053(8)
C4 0.0380(10) 0.0446(10) 0.0578(11) -0.0048(8) 0.0027(8) 0.0008(9)
C7 0.0363(10) 0.0697(14) 0.0620(12) 0.0004(10) -0.0044(9) 0.0124(11)
C5 0.0393(11) 0.0591(13) 0.0741(14) -0.0179(9) 0.0052(10) -0.0027(11)
C6 0.0288(10) 0.0797(15) 0.0722(14) -0.0108(10) -0.0035(9) 0.0046(12)

loop_
_atom_type_symbol
_atom_type_description
_atom_type_scat_dispersion_real
_atom_type_scat_dispersion_imag
_atom_type_scat_source
C C 0.0181 0.0091 'International Tables Vol C Tables 4.2.6.8 and 6.1.1.4'
H H 0.0000 0.0000 'International Tables Vol C Tables 4.2.6.8 and 6.1.1.4'
N N 0.0311 0.0180 'International Tables Vol C Tables 4.2.6.8 and 6.1.1.4'
O O 0.0492 0.0322 'International Tables Vol C Tables 4.2.6.8 and 6.1.1.4'
S S 0.3331 0.5567 'International Tables Vol C Tables 4.2.6.8 and 6.1.1.4'
Zn Zn -1.5491 0.6778 'International Tables Vol C Tables 4.2.6.8 and 6.1.1.4'

loop_
_geom_angle_atom_site_label_1
_geom_angle_atom_site_label_2
_geom_angle_atom_site_label_3
_geom_angle_site_symmetry_1
_geom_angle_site_symmetry_3
_geom_angle
_geom_angle_publ_flag
S1 Zn1 S1 5_666 6_566 100.46(3) ?
N1 Zn1 S1 . 6_566 108.51(4) ?
N1 Zn1 S1 . 5_666 113.82(4) ?
N1 Zn1 S1 2_656 5_666 108.50(4) ?
N1 Zn1 S1 2_656 6_566 113.82(5) ?
N1 Zn1 N1 . 2_656 111.37(9) ?
C1 S1 Zn1 . 5_666 102.39(6) ?
C1 O1 C2 . . 103.92(13) ?
N2 N1 Zn1 . . 119.57(11) ?
C1 N1 Zn1 . . 131.80(12) ?
C1 N1 N2 . . 108.57(13) ?
C2 N2 N1 . . 105.05(14) ?
O1 C2 C3 . . 119.65(15) ?
N2 C2 O1 . . 112.61(14) ?
N2 C2 C3 . . 127.75(16) ?
C8 C3 C2 . . 118.67(16) ?
C8 C3 C4 . . 119.85(17) ?
C4 C3 C2 . . 121.48(17) ?
O1 C1 S1 . . 120.26(13) ?
N1 C1 S1 . . 129.90(13) ?
N1 C1 O1 . . 109.83(14) ?
C3 C8 H8 . . 119.3(14) ?
C7 C8 C3 . . 120.24(19) ?
C7 C8 H8 . . 120.5(14) ?
C3 C4 H4 . . 120.8(16) ?
C5 C4 C3 . . 119.6(2) ?
C5 C4 H4 . . 119.6(16) ?
C8 C7 C6 . . 119.6(2) ?
C8 C7 H7 . . 122.8(17) ?
C6 C7 H7 . . 117.6(17) ?
C4 C5 H5 . . 116.4(17) ?
C6 C5 C4 . . 120.3(2) ?
C6 C5 H5 . . 123.3(17) ?
C7 C6 H6 . . 119.8(18) ?
C5 C6 C7 . . 120.33(19) ?
C5 C6 H6 . . 119.8(18) ?

loop_
_geom_bond_atom_site_label_1
_geom_bond_atom_site_label_2
_geom_bond_site_symmetry_2
_geom_bond_distance
_geom_bond_publ_flag
Zn1 S1 5_666 2.3370(5) ?
Zn1 S1 6_566 2.3370(5) ?
Zn1 N1 . 2.0184(14) ?
Zn1 N1 2_656 2.0184(14) ?
S1 C1 . 1.7059(17) ?
O1 C2 . 1.371(2) ?
O1 C1 . 1.3635(19) ?
N1 N2 . 1.4062(18) ?
N1 C1 . 1.299(2) ?
N2 C2 . 1.285(2) ?
C2 C3 . 1.460(2) ?
C3 C8 . 1.385(3) ?
C3 C4 . 1.388(3) ?
C8 C7 . 1.381(3) ?
C8 H8 . 0.89(2) ?
C4 C5 . 1.382(3) ?
C4 H4 . 0.92(3) ?
C7 C6 . 1.384(3) ?
C7 H7 . 0.92(3) ?
C5 C6 . 1.376(4) ?
C5 H5 . 0.89(3) ?
C6 H6 . 1.00(3) ?

loop_
_geom_hbond_atom_site_label_D
_geom_hbond_atom_site_label_H
_geom_hbond_atom_site_label_A
_geom_hbond_site_symmetry_D
_geom_hbond_site_symmetry_H
_geom_hbond_site_symmetry_A
_geom_hbond_distance_DH
_geom_hbond_distance_HA
_geom_hbond_distance_DA
_geom_hbond_angle_DHA
_geom_hbond_publ_flag
C6 H6 S1 ? ? 8_566 1.00(3) 2.86(3) 3.608(2) 132(2) yes

loop_
_geom_torsion_atom_site_label_1
_geom_torsion_atom_site_label_2
_geom_torsion_atom_site_label_3
_geom_torsion_atom_site_label_4
_geom_torsion_site_symmetry_1
_geom_torsion_site_symmetry_2
_geom_torsion_site_symmetry_3
_geom_torsion_site_symmetry_4
_geom_torsion
_geom_torsion_publ_flag
Zn1 S1 C1 O1 5_666 . . . 116.48(12) ?
Zn1 S1 C1 N1 5_666 . . . -65.24(17) ?
Zn1 N1 N2 C2 . . . . -176.89(12) ?
Zn1 N1 C1 S1 . . . . -2.7(3) ?
Zn1 N1 C1 O1 . . . . 175.68(11) ?
O1 C2 C3 C8 . . . . -166.60(16) ?
O1 C2 C3 C4 . . . . 13.2(3) ?
N1 N2 C2 O1 . . . . 0.4(2) ?
N1 N2 C2 C3 . . . . -179.19(17) ?
N2 N1 C1 S1 . . . . -179.91(13) ?
N2 N1 C1 O1 . . . . -1.49(19) ?
N2 C2 C3 C8 . . . . 13.0(3) ?
N2 C2 C3 C4 . . . . -167.27(19) ?
C2 O1 C1 S1 . . . . -179.75(12) ?
C2 O1 C1 N1 . . . . 1.66(18) ?
C2 C3 C8 C7 . . . . -179.66(19) ?
C2 C3 C4 C5 . . . . 179.34(19) ?
C3 C8 C7 C6 . . . . 0.5(3) ?
C3 C4 C5 C6 . . . . 0.2(3) ?
C1 O1 C2 N2 . . . . -1.25(19) ?
C1 O1 C2 C3 . . . . 178.37(15) ?
C1 N1 N2 C2 . . . . 0.68(19) ?
C8 C3 C4 C5 . . . . -0.9(3) ?
C8 C7 C6 C5 . . . . -1.2(4) ?
C4 C3 C8 C7 . . . . 0.6(3) ?
C4 C5 C6 C7 . . . . 0.9(4) ?

_cod_database_fobs_code 2244128
